data_4039005
loop_
_publ_author_name
'N\'eron, S\'ebastien'
'Morency, Mathieu'
'Chen, Liguo'
'Maris, Thierry'
'Rocherfort, Dominic'
'Iftimie, Radu'
'Wuest, James D.'

_publ_contact_author_id_orcid 0000-0001-9731-4046
_publ_section_title
;
 Diphenoquinone Redux
;
_journal_name_full 'Journal of Organic Chemistry'
_journal_page_first 7673
_journal_page_last 7695
_journal_paper_doi 10.1021/acs.joc.2c00260
_journal_volume 87
_journal_year 2022
_chemical_formula_moiety 'C12 H4 Cl4 O2'
_chemical_formula_sum 'C12 H4 Cl4 O2'
_chemical_formula_weight 321.95
_space_group_crystal_system triclinic
_space_group_IT_number 2
_space_group_name_Hall '-P 1'
_space_group_name_H-M_alt 'P -1'
_atom_sites_solution_hydrogens geom
_atom_sites_solution_primary dual
_audit_contact_author_email thierry.maris@umontreal.ca
_audit_contact_author_name 'Thierry Maris'
_audit_contact_author_phone '+1 514 340 4711 2579'
_audit_creation_date 2021-08-02
_audit_creation_method
;
FinalCif V86 by Daniel Kratzert, Freiburg 2021,
https://github.com/dkratzert/FinalCif
;
_cell_angle_alpha 81.561(3)
_cell_angle_beta 74.206(4)
_cell_angle_gamma 83.191(4)
_cell_formula_units_Z 3
_cell_length_a 7.4617(5)
_cell_length_b 10.9134(6)
_cell_length_c 11.5066(6)
_cell_measurement_reflns_used 3479
_cell_measurement_temperature 100
_cell_measurement_theta_max 70.031
_cell_measurement_theta_min 5.397
_cell_volume 888.83(9)
_computing_cell_refinement
;
SAINT (2020) V8.40B; Integration Software for Single Crystal Data.
Bruker AXS Inc., Madison, WI 53719-1173.
;
_computing_data_collection
;
APEX 3 (2019) Bruker AXS Inc., Madison, WI 53719-1173.
;
_computing_data_reduction
;
SAINT (2020) V8.40B; Integration Software for Single Crystal Data.
Bruker AXS Inc., Madison, WI 53719-1173.
;
_computing_molecular_graphics 'Olex2 1.3 (Dolomanov et al., 2009)'
_computing_publication_material 'Olex2 1.3 (Dolomanov et al., 2009)'
_computing_structure_refinement 'XL  (Sheldrick, 2008)'
_computing_structure_solution 'SHELXT  (Sheldrick, 2015)'
_diffrn_ambient_temperature 100
_diffrn_detector 'CCD area detector'
_diffrn_detector_area_resol_mean 8.3
_diffrn_detector_type 'Bruker APEX2 CCD'
_diffrn_measured_fraction_theta_full 0.993
_diffrn_measured_fraction_theta_max 0.986
_diffrn_measurement_device 'three-circle diffractometer'
_diffrn_measurement_device_type 'Bruker Smart APEX'
_diffrn_measurement_method '\w scans'
_diffrn_radiation_collimation 'Focusing mirrors'
_diffrn_radiation_monochromator 'Quazar MX Mirror Optics'
_diffrn_radiation_probe x-ray
_diffrn_radiation_type 'Cu K\a'
_diffrn_radiation_wavelength 1.54178
_diffrn_reflns_av_R_equivalents 0.0479
_diffrn_reflns_av_unetI/netI 0.0397
_diffrn_reflns_Laue_measured_fraction_full 0.993
_diffrn_reflns_Laue_measured_fraction_max 0.986
_diffrn_reflns_limit_h_max 9
_diffrn_reflns_limit_h_min -8
_diffrn_reflns_limit_k_max 13
_diffrn_reflns_limit_k_min -13
_diffrn_reflns_limit_l_max 14
_diffrn_reflns_limit_l_min -13
_diffrn_reflns_number 15443
_diffrn_reflns_point_group_measured_fraction_full 0.993
_diffrn_reflns_point_group_measured_fraction_max 0.986
_diffrn_reflns_theta_full 67.679
_diffrn_reflns_theta_max 70.129
_diffrn_reflns_theta_min 4.021
_diffrn_source 'Microfocus Source'
_diffrn_source_current 0.65
_diffrn_source_target Cu
_diffrn_source_type 'Incoatec I\mS High Brilliance Microsource'
_diffrn_source_voltage 44.8
_exptl_absorpt_coefficient_mu 8.995
_exptl_absorpt_correction_T_max 0.1689
_exptl_absorpt_correction_T_min 0.0494
_exptl_absorpt_correction_type multi-scan
_exptl_absorpt_process_details
;
SADABS-2016/2 (Bruker,2016/2) was used for absorption correction.
wR2(int) was 0.1590 before and 0.0593 after correction.
The Ratio of minimum to maximum transmission is 0.2925.
The \l/2 correction factor is Not present.
;
_exptl_crystal_colour 'clear light red'
_exptl_crystal_colour_lustre clear
_exptl_crystal_colour_modifier light
_exptl_crystal_colour_primary red
_exptl_crystal_density_diffrn 1.804
_exptl_crystal_description needle
_exptl_crystal_F_000 480
_exptl_crystal_recrystallization_method 'crystallised from DCM/'
_exptl_crystal_size_max 0.07
_exptl_crystal_size_mid 0.07
_exptl_crystal_size_min 0.03
_refine_diff_density_max 0.828
_refine_diff_density_min -0.321
_refine_diff_density_rms 0.110
_refine_ls_extinction_coef .
_refine_ls_extinction_method none
_refine_ls_goodness_of_fit_ref 1.019
_refine_ls_hydrogen_treatment constr
_refine_ls_matrix_type full
_refine_ls_number_parameters 244
_refine_ls_number_reflns 3317
_refine_ls_number_restraints 0
_refine_ls_restrained_S_all 1.019
_refine_ls_R_factor_all 0.0545
_refine_ls_R_factor_gt 0.0476
_refine_ls_shift/su_max 0.000
_refine_ls_shift/su_mean 0.000
_refine_ls_structure_factor_coef Fsqd
_refine_ls_weighting_details
;
w=1/[\s^2^(Fo^2^)+(0.0966P)^2^] where P=(Fo^2^+2Fc^2^)/3
;
_refine_ls_weighting_scheme calc
_refine_ls_wR_factor_gt 0.1231
_refine_ls_wR_factor_ref 0.1292
_reflns_Friedel_coverage 0.000
_reflns_Friedel_fraction_full .
_reflns_Friedel_fraction_max .
_reflns_number_gt 2841
_reflns_number_total 3317
_reflns_threshold_expression 'I > 2\s(I)'
_cod_data_source_file TCDPQ.cif
_cod_data_source_block jw2363
_cod_depositor_comments
;
The following automatic conversions were performed:

data item '_diffrn_radiation_probe' value 'X-ray' was changed to
'x-ray' in accordance with the built-in table derived from the CIF
Core dictionary named 'cif_core.dic' version 2.4.5 last updated on
2014-11-21.

Automatic conversion script
Id: cif_fix_values 8738 2021-04-28 16:35:53Z antanas 
;
_cod_database_code 4039005
_shelx_estimated_absorpt_t_min 0.572
_shelx_estimated_absorpt_t_max 0.774

loop_
_space_group_symop_id
_space_group_symop_operation_xyz
1 'x, y, z'
2 '-x, -y, -z'

loop_
_atom_site_label
_atom_site_type_symbol
_atom_site_fract_x
_atom_site_fract_y
_atom_site_fract_z
_atom_site_U_iso_or_equiv
_atom_site_adp_type
_atom_site_occupancy
_atom_site_site_symmetry_order
_atom_site_calc_flag
_atom_site_refinement_flags_posn
_atom_site_refinement_flags_adp
_atom_site_refinement_flags_occupancy
_atom_site_disorder_assembly
_atom_site_disorder_group
Cl1 Cl 0.76531(11) 0.42794(7) 0.82420(6) 0.0420(2) Uani 1 1 d . . . . .
Cl2 Cl 0.64317(11) 0.11122(6) 0.53835(7) 0.0411(2) Uani 1 1 d . . . . .
Cl3 Cl 0.87215(11) 0.92807(6) 0.31375(7) 0.0419(2) Uani 1 1 d . . . . .
Cl4 Cl 0.72790(11) 0.61761(6) 0.02968(6) 0.0411(2) Uani 1 1 d . . . . .
O1 O 0.6660(4) 0.1968(2) 0.7640(2) 0.0476(5) Uani 1 1 d . . . . .
O2 O 0.8279(3) 0.84871(18) 0.09132(19) 0.0399(5) Uani 1 1 d . . . . .
C1 C 0.7422(4) 0.4732(3) 0.4748(3) 0.0325(6) Uani 1 1 d . . . . .
C2 C 0.7622(4) 0.4935(3) 0.5919(3) 0.0338(6) Uani 1 1 d . . . . .
H2 H 0.789932 0.573059 0.603015 0.041 Uiso 1 1 calc R U . . .
C3 C 0.7425(4) 0.4026(3) 0.6849(3) 0.0358(6) Uani 1 1 d . . . . .
C4 C 0.6958(4) 0.2767(3) 0.6775(3) 0.0368(6) Uani 1 1 d . . . . .
C5 C 0.6872(4) 0.2584(2) 0.5545(3) 0.0338(6) Uani 1 1 d . . . . .
C6 C 0.7068(4) 0.3491(3) 0.4612(3) 0.0337(6) Uani 1 1 d . . . . .
H6 H 0.697371 0.331826 0.384634 0.040 Uiso 1 1 calc R U . . .
C7 C 0.7563(4) 0.5697(3) 0.3783(3) 0.0325(6) Uani 1 1 d . . . . .
C8 C 0.7965(4) 0.6927(3) 0.3916(3) 0.0347(6) Uani 1 1 d . . . . .
H8 H 0.806091 0.709666 0.468224 0.042 Uiso 1 1 calc R U . . .
C9 C 0.8205(4) 0.7829(2) 0.2980(3) 0.0348(6) Uani 1 1 d . . . . .
C10 C 0.8036(4) 0.7667(3) 0.1763(3) 0.0361(6) Uani 1 1 d . . . . .
C11 C 0.7544(4) 0.6418(3) 0.1681(3) 0.0351(6) Uani 1 1 d . . . . .
C12 C 0.7326(4) 0.5502(2) 0.2617(3) 0.0337(6) Uani 1 1 d . . . . .
H12 H 0.701124 0.471470 0.251148 0.040 Uiso 1 1 calc R U . . .
Cl5 Cl 0.16142(10) -0.26197(6) 0.88564(6) 0.0394(2) Uani 1 1 d . . . . .
Cl6 Cl 0.88319(10) -0.17672(6) 0.67260(6) 0.0378(2) Uani 1 1 d . . . . .
O3 O 0.5285(3) -0.28527(19) 0.7111(2) 0.0397(5) Uani 1 1 d . . . . .
C13 C 0.5047(4) -0.0424(2) 0.9587(2) 0.0329(6) Uani 1 1 d . . . . .
C14 C 0.3441(4) -0.1067(2) 0.9623(3) 0.0333(6) Uani 1 1 d . . . . .
H14 H 0.230404 -0.092463 1.022401 0.040 Uiso 1 1 calc R U . . .
C15 C 0.3541(4) -0.1861(2) 0.8816(3) 0.0327(5) Uani 1 1 d . . . . .
C16 C 0.5218(4) -0.2136(2) 0.7848(3) 0.0348(6) Uani 1 1 d . . . . .
C17 C 0.6810(4) -0.1466(2) 0.7847(2) 0.0333(6) Uani 1 1 d . . . . .
C18 C 0.6742(4) -0.0682(2) 0.8656(3) 0.0322(5) Uani 1 1 d . . . . .
H18 H 0.782871 -0.028720 0.861711 0.039 Uiso 1 1 calc R U . . .

loop_
_atom_site_aniso_label
_atom_site_aniso_U_11
_atom_site_aniso_U_22
_atom_site_aniso_U_33
_atom_site_aniso_U_23
_atom_site_aniso_U_13
_atom_site_aniso_U_12
Cl1 0.0554(4) 0.0406(4) 0.0331(4) -0.0114(3) -0.0131(3) -0.0042(3)
Cl2 0.0560(4) 0.0239(3) 0.0441(4) -0.0093(3) -0.0100(3) -0.0068(3)
Cl3 0.0569(4) 0.0262(3) 0.0432(4) -0.0119(3) -0.0066(3) -0.0115(3)
Cl4 0.0593(4) 0.0330(4) 0.0361(4) -0.0071(3) -0.0172(3) -0.0092(3)
O1 0.0711(15) 0.0305(10) 0.0386(11) -0.0041(9) -0.0106(10) -0.0027(10)
O2 0.0510(12) 0.0278(10) 0.0393(11) -0.0064(8) -0.0071(9) -0.0050(8)
C1 0.0339(13) 0.0285(13) 0.0350(14) -0.0094(10) -0.0059(10) -0.0026(10)
C2 0.0408(15) 0.0287(13) 0.0341(14) -0.0097(10) -0.0089(11) -0.0061(10)
C3 0.0407(14) 0.0356(14) 0.0332(13) -0.0129(11) -0.0085(11) -0.0034(11)
C4 0.0446(16) 0.0298(14) 0.0344(14) -0.0074(11) -0.0065(11) -0.0005(11)
C5 0.0384(14) 0.0253(12) 0.0387(14) -0.0118(10) -0.0066(11) -0.0042(10)
C6 0.0379(14) 0.0293(13) 0.0359(14) -0.0114(10) -0.0087(11) -0.0044(10)
C7 0.0359(14) 0.0280(13) 0.0344(14) -0.0102(10) -0.0067(10) -0.0032(10)
C8 0.0402(14) 0.0296(13) 0.0363(14) -0.0128(11) -0.0086(11) -0.0029(10)
C9 0.0394(14) 0.0245(12) 0.0418(15) -0.0136(11) -0.0060(11) -0.0061(10)
C10 0.0394(15) 0.0296(14) 0.0376(15) -0.0081(11) -0.0053(11) -0.0018(11)
C11 0.0404(15) 0.0322(14) 0.0346(14) -0.0122(11) -0.0083(11) -0.0029(11)
C12 0.0410(14) 0.0254(12) 0.0368(14) -0.0108(10) -0.0100(11) -0.0031(10)
Cl5 0.0428(4) 0.0363(4) 0.0440(4) -0.0183(3) -0.0099(3) -0.0090(3)
Cl6 0.0433(4) 0.0350(3) 0.0372(4) -0.0170(3) -0.0063(3) -0.0058(3)
O3 0.0465(11) 0.0350(10) 0.0436(11) -0.0206(9) -0.0129(9) -0.0040(8)
C13 0.0467(15) 0.0220(11) 0.0320(13) -0.0065(10) -0.0117(11) -0.0027(10)
C14 0.0440(15) 0.0250(12) 0.0317(13) -0.0086(10) -0.0079(11) -0.0039(10)
C15 0.0392(14) 0.0249(12) 0.0379(14) -0.0088(10) -0.0124(11) -0.0060(10)
C16 0.0476(16) 0.0271(13) 0.0330(13) -0.0087(10) -0.0138(12) -0.0023(11)
C17 0.0415(14) 0.0264(12) 0.0313(13) -0.0083(10) -0.0062(11) -0.0016(10)
C18 0.0416(14) 0.0242(12) 0.0335(13) -0.0065(10) -0.0111(11) -0.0062(10)

loop_
_atom_type_symbol
_atom_type_description
_atom_type_scat_dispersion_real
_atom_type_scat_dispersion_imag
_atom_type_scat_source
C C 0.0181 0.0091 'International Tables Vol C Tables 4.2.6.8 and 6.1.1.4'
H H 0.0000 0.0000 'International Tables Vol C Tables 4.2.6.8 and 6.1.1.4'
Cl Cl 0.3639 0.7018 'International Tables Vol C Tables 4.2.6.8 and 6.1.1.4'
O O 0.0492 0.0322 'International Tables Vol C Tables 4.2.6.8 and 6.1.1.4'

loop_
_geom_angle_atom_site_label_1
_geom_angle_atom_site_label_2
_geom_angle_atom_site_label_3
_geom_angle
_geom_angle_site_symmetry_1
_geom_angle_site_symmetry_3
C2 C1 C6 117.2(3) . .
C7 C1 C2 121.5(3) . .
C7 C1 C6 121.3(3) . .
C1 C2 H2 119.3 . .
C3 C2 C1 121.4(3) . .
C3 C2 H2 119.3 . .
C2 C3 Cl1 121.0(2) . .
C2 C3 C4 123.4(3) . .
C4 C3 Cl1 115.6(2) . .
O1 C4 C3 123.4(3) . .
O1 C4 C5 123.5(3) . .
C3 C4 C5 113.2(2) . .
C4 C5 Cl2 115.4(2) . .
C6 C5 Cl2 121.1(2) . .
C6 C5 C4 123.4(2) . .
C1 C6 H6 119.4 . .
C5 C6 C1 121.2(3) . .
C5 C6 H6 119.4 . .
C1 C7 C8 121.0(3) . .
C1 C7 C12 121.6(3) . .
C12 C7 C8 117.4(3) . .
C7 C8 H8 119.4 . .
C9 C8 C7 121.2(3) . .
C9 C8 H8 119.4 . .
C8 C9 Cl3 121.0(2) . .
C8 C9 C10 123.4(2) . .
C10 C9 Cl3 115.6(2) . .
O2 C10 C9 123.0(3) . .
O2 C10 C11 123.4(3) . .
C11 C10 C9 113.6(2) . .
C10 C11 Cl4 116.0(2) . .
C12 C11 Cl4 120.9(2) . .
C12 C11 C10 123.1(3) . .
C7 C12 H12 119.4 . .
C11 C12 C7 121.1(3) . .
C11 C12 H12 119.4 . .
C13 C13 C14 121.2(3) 2_657 .
C13 C13 C18 121.6(3) 2_657 .
C18 C13 C14 117.2(2) . .
C13 C14 H14 119.7 . .
C15 C14 C13 120.7(3) . .
C15 C14 H14 119.7 . .
C14 C15 Cl5 120.5(2) . .
C14 C15 C16 124.0(3) . .
C16 C15 Cl5 115.5(2) . .
O3 C16 C15 123.3(3) . .
O3 C16 C17 123.2(3) . .
C15 C16 C17 113.4(2) . .
C16 C17 Cl6 115.2(2) . .
C18 C17 Cl6 121.4(2) . .
C18 C17 C16 123.3(3) . .
C13 C18 H18 119.3 . .
C17 C18 C13 121.3(3) . .
C17 C18 H18 119.3 . .

loop_
_geom_bond_atom_site_label_1
_geom_bond_atom_site_label_2
_geom_bond_distance
_geom_bond_site_symmetry_2
Cl1 C3 1.722(3) .
Cl2 C5 1.722(3) .
Cl3 C9 1.720(3) .
Cl4 C11 1.718(3) .
O1 C4 1.212(4) .
O2 C10 1.215(4) .
C1 C2 1.447(4) .
C1 C6 1.448(4) .
C1 C7 1.405(4) .
C2 H2 0.9500 .
C2 C3 1.337(4) .
C3 C4 1.477(4) .
C4 C5 1.478(4) .
C5 C6 1.338(4) .
C6 H6 0.9500 .
C7 C8 1.448(4) .
C7 C12 1.448(4) .
C8 H8 0.9500 .
C8 C9 1.336(4) .
C9 C10 1.477(4) .
C10 C11 1.475(4) .
C11 C12 1.347(4) .
C12 H12 0.9500 .
Cl5 C15 1.729(3) .
Cl6 C17 1.731(3) .
O3 C16 1.223(3) .
C13 C13 1.405(5) 2_657
C13 C14 1.447(4) .
C13 C18 1.446(4) .
C14 H14 0.9500 .
C14 C15 1.343(4) .
C15 C16 1.465(4) .
C16 C17 1.466(4) .
C17 C18 1.341(4) .
C18 H18 0.9500 .

loop_
_geom_hbond_atom_site_label_D
_geom_hbond_atom_site_label_H
_geom_hbond_atom_site_label_A
_geom_hbond_distance_DH
_geom_hbond_distance_HA
_geom_hbond_distance_DA
_geom_hbond_angle_DHA
_geom_hbond_site_symmetry_A
_geom_hbond_publ_flag
C2 H2 O3 0.95 2.50 3.070(3) 118.2 1_565 yes
C6 H6 O3 0.95 2.39 3.177(3) 140.5 2_656 yes

loop_
_geom_torsion_atom_site_label_1
_geom_torsion_atom_site_label_2
_geom_torsion_atom_site_label_3
_geom_torsion_atom_site_label_4
_geom_torsion
_geom_torsion_site_symmetry_1
_geom_torsion_site_symmetry_2
_geom_torsion_site_symmetry_3
_geom_torsion_site_symmetry_4
Cl1 C3 C4 O1 3.4(4) . . . .
Cl1 C3 C4 C5 -177.1(2) . . . .
Cl2 C5 C6 C1 179.4(2) . . . .
Cl3 C9 C10 O2 1.5(4) . . . .
Cl3 C9 C10 C11 -178.5(2) . . . .
Cl4 C11 C12 C7 179.5(2) . . . .
O1 C4 C5 Cl2 -3.2(4) . . . .
O1 C4 C5 C6 175.0(3) . . . .
O2 C10 C11 Cl4 -1.2(4) . . . .
O2 C10 C11 C12 178.1(3) . . . .
C1 C2 C3 Cl1 -179.6(2) . . . .
C1 C2 C3 C4 -1.2(5) . . . .
C1 C7 C8 C9 176.2(3) . . . .
C1 C7 C12 C11 -177.1(3) . . . .
C2 C1 C6 C5 2.2(4) . . . .
C2 C1 C7 C8 1.7(4) . . . .
C2 C1 C7 C12 -178.7(2) . . . .
C2 C3 C4 O1 -175.0(3) . . . .
C2 C3 C4 C5 4.4(4) . . . .
C3 C4 C5 Cl2 177.3(2) . . . .
C3 C4 C5 C6 -4.4(4) . . . .
C4 C5 C6 C1 1.3(5) . . . .
C6 C1 C2 C3 -2.2(4) . . . .
C6 C1 C7 C8 -178.4(2) . . . .
C6 C1 C7 C12 1.2(4) . . . .
C7 C1 C2 C3 177.7(3) . . . .
C7 C1 C6 C5 -177.7(3) . . . .
C7 C8 C9 Cl3 -178.9(2) . . . .
C7 C8 C9 C10 1.6(5) . . . .
C8 C7 C12 C11 2.5(4) . . . .
C8 C9 C10 O2 -179.0(3) . . . .
C8 C9 C10 C11 1.0(4) . . . .
C9 C10 C11 Cl4 178.7(2) . . . .
C9 C10 C11 C12 -1.9(4) . . . .
C10 C11 C12 C7 0.1(4) . . . .
C12 C7 C8 C9 -3.4(4) . . . .
Cl5 C15 C16 O3 -0.2(4) . . . .
Cl5 C15 C16 C17 179.7(2) . . . .
Cl6 C17 C18 C13 179.6(2) . . . .
O3 C16 C17 Cl6 -0.5(4) . . . .
O3 C16 C17 C18 -179.8(3) . . . .
C13 C13 C14 C15 179.0(3) 2_657 . . .
C13 C13 C18 C17 -178.1(3) 2_657 . . .
C13 C14 C15 Cl5 -179.6(2) . . . .
C13 C14 C15 C16 -0.6(4) . . . .
C14 C13 C18 C17 1.2(4) . . . .
C14 C15 C16 O3 -179.2(3) . . . .
C14 C15 C16 C17 0.6(4) . . . .
C15 C16 C17 Cl6 179.58(19) . . . .
C15 C16 C17 C18 0.3(4) . . . .
C16 C17 C18 C13 -1.2(4) . . . .
C18 C13 C14 C15 -0.3(4) . . . .

_cod_database_fobs_code 4039005
